data_7238428
loop_
_publ_author_name
'Misra, Shafalika'
'Chauhan, Ashok K. S.'
'Srivastava, Ramesh C.'
'Duthie, Andrew'
'Butcher, R. J.'

_publ_section_title
;
 Controlled hydrolysis of aryltellurium trichlorides using
 2-pyrrolidinones: isolation and structural characterization of monomeric
 aryltellurium(IV) monohydroxides
;
_journal_issue 5
_journal_name_full 'RSC Advances'
_journal_page_first 808
_journal_paper_doi 10.1039/c1ra00409c
_journal_volume 1
_journal_year 2011
_chemical_formula_moiety 'C10 H7 Cl4 Te, 2(C5 H9 N O)'
_chemical_formula_sum 'C20 H25 Cl4 N2 O2 Te'
_chemical_formula_weight 594.82
_space_group_IT_number 2
_space_group_name_Hall '-P 1'
_space_group_name_H-M_alt 'P -1'
_symmetry_cell_setting triclinic
_symmetry_space_group_name_H-M 'P -1'
_atom_sites_solution_hydrogens geom
_atom_sites_solution_primary direct
_atom_sites_solution_secondary difmap
_audit_creation_method SHELXL-97
_cell_angle_alpha 91.270(3)
_cell_angle_beta 112.652(4)
_cell_angle_gamma 95.227(3)
_cell_formula_units_Z 2
_cell_length_a 10.0476(4)
_cell_length_b 10.8133(3)
_cell_length_c 11.8837(5)
_cell_measurement_reflns_used 9702
_cell_measurement_temperature 123(2)
_cell_measurement_theta_max 32.7130
_cell_measurement_theta_min 5.1380
_cell_volume 1184.28(8)
_computing_cell_refinement
;
CrysAlisPro, Oxford Diffraction Ltd.,
Version 1.171.33.66 (release 28-04-2010 CrysAlis171 .NET)
(compiled Apr 28 2010,14:27:37)
;
_computing_data_collection
;
CrysAlisPro, Oxford Diffraction Ltd.,
Version 1.171.33.66 (release 28-04-2010 CrysAlis171 .NET)
(compiled Apr 28 2010,14:27:37)
;
_computing_data_reduction
;
CrysAlisPro, Oxford Diffraction Ltd.,
Version 1.171.33.66 (release 28-04-2010 CrysAlis171 .NET)
(compiled Apr 28 2010,14:27:37)
;
_computing_molecular_graphics 'SHELXLTL (Sheldrick, 2008)'
_computing_publication_material SHELXLTL
_computing_structure_refinement 'SHELXL-97 (Sheldrick, 2008)'
_computing_structure_solution 'SHELXS-97 (Sheldrick, 2008)'
_diffrn_ambient_temperature 123(2)
_diffrn_detector_area_resol_mean 10.5081
_diffrn_measured_fraction_theta_full 0.991
_diffrn_measured_fraction_theta_max 0.888
_diffrn_measurement_device_type 'Xcalibur, Ruby, Gemini'
_diffrn_measurement_method '\w scans'
_diffrn_radiation_monochromator graphite
_diffrn_radiation_source 'Enhance (Mo) X-ray Source'
_diffrn_radiation_type MoK\a
_diffrn_radiation_wavelength 0.71073
_diffrn_reflns_av_R_equivalents 0.0218
_diffrn_reflns_av_sigmaI/netI 0.0354
_diffrn_reflns_limit_h_max 15
_diffrn_reflns_limit_h_min -14
_diffrn_reflns_limit_k_max 16
_diffrn_reflns_limit_k_min -16
_diffrn_reflns_limit_l_max 17
_diffrn_reflns_limit_l_min -17
_diffrn_reflns_number 16082
_diffrn_reflns_theta_full 25.00
_diffrn_reflns_theta_max 32.79
_diffrn_reflns_theta_min 5.15
_exptl_absorpt_coefficient_mu 1.726
_exptl_absorpt_correction_T_max 1.00000
_exptl_absorpt_correction_T_min 0.47400
_exptl_absorpt_correction_type multi-scan
_exptl_absorpt_process_details
;
CrysAlisPro, Oxford Diffraction Ltd.,
Version 1.171.33.66 (release 28-04-2010 CrysAlis171 .NET)
(compiled Apr 28 2010,14:27:37)
Empirical absorption correction using spherical harmonics,
implemented in SCALE3 ABSPACK scaling algorithm.
;
_exptl_crystal_colour colorless
_exptl_crystal_density_diffrn 1.668
_exptl_crystal_density_method 'not measured'
_exptl_crystal_description chunk
_exptl_crystal_F_000 590
_exptl_crystal_size_max 0.49
_exptl_crystal_size_mid 0.38
_exptl_crystal_size_min 0.25
_refine_diff_density_max 0.621
_refine_diff_density_min -0.649
_refine_diff_density_rms 0.081
_refine_ls_extinction_coef 0.0024(4)
_refine_ls_extinction_expression Fc^*^=kFc[1+0.001xFc^2^\l^3^/sin(2\q)]^-1/4^
_refine_ls_extinction_method SHELXL
_refine_ls_goodness_of_fit_ref 1.005
_refine_ls_hydrogen_treatment constr
_refine_ls_matrix_type full
_refine_ls_number_parameters 395
_refine_ls_number_reflns 7808
_refine_ls_number_restraints 32
_refine_ls_restrained_S_all 1.004
_refine_ls_R_factor_all 0.0364
_refine_ls_R_factor_gt 0.0249
_refine_ls_shift/su_max 0.001
_refine_ls_shift/su_mean 0.000
_refine_ls_structure_factor_coef Fsqd
_refine_ls_weighting_details 'calc w=1/[\s^2^(Fo^2^)+(0.0283P)^2^] where P=(Fo^2^+2Fc^2^)/3'
_refine_ls_weighting_scheme calc
_refine_ls_wR_factor_gt 0.0540
_refine_ls_wR_factor_ref 0.0564
_reflns_number_gt 6384
_reflns_number_total 7808
_reflns_threshold_expression I>2\s(I)
_cod_data_source_file c1ra00409c.txt
_cod_data_source_block aksc-sm6
_cod_database_code 7238428

loop_
_symmetry_equiv_pos_as_xyz
'x, y, z'
'-x, -y, -z'

loop_
_atom_site_label
_atom_site_type_symbol
_atom_site_fract_x
_atom_site_fract_y
_atom_site_fract_z
_atom_site_U_iso_or_equiv
_atom_site_adp_type
_atom_site_occupancy
_atom_site_symmetry_multiplicity
_atom_site_calc_flag
_atom_site_refinement_flags
_atom_site_disorder_assembly
_atom_site_disorder_group
Te Te 0.345692(10) 0.058956(8) 0.337104(9) 0.01720(3) Uani 1 1 d . . .
Cl1 Cl 0.36045(5) -0.01576(4) 0.14126(4) 0.03310(10) Uani 1 1 d . . .
Cl2 Cl 0.12826(4) -0.10011(3) 0.29308(4) 0.02612(8) Uani 1 1 d . . .
Cl3 Cl 0.32607(4) 0.12386(3) 0.53682(4) 0.02478(8) Uani 1 1 d . . .
Cl4 Cl 0.55922(4) 0.21727(4) 0.37029(4) 0.02624(8) Uani 1 1 d . . .
C1 C 0.19912(15) 0.19118(13) 0.23798(14) 0.0179(3) Uani 1 1 d . . .
C2 C 0.09401(17) 0.14231(15) 0.12889(15) 0.0232(3) Uani 1 1 d . . .
H2A H 0.0897 0.0571 0.1051 0.028 Uiso 1 1 calc R . .
C3 C -0.00770(18) 0.21658(17) 0.05160(15) 0.0270(4) Uani 1 1 d . . .
H3A H -0.0803 0.1812 -0.0231 0.032 Uiso 1 1 calc R . .
C4 C -0.00150(17) 0.33864(16) 0.08422(15) 0.0257(3) Uani 1 1 d . . .
H4A H -0.0693 0.3885 0.0313 0.031 Uiso 1 1 calc R . .
C5 C 0.10449(16) 0.39286(15) 0.19602(14) 0.0210(3) Uani 1 1 d . . .
C6 C 0.10946(18) 0.52138(15) 0.22937(16) 0.0263(3) Uani 1 1 d . . .
H6A H 0.0418 0.5706 0.1752 0.032 Uiso 1 1 calc R . .
C7 C 0.20898(18) 0.57470(15) 0.33695(16) 0.0263(3) Uani 1 1 d . . .
H7A H 0.2107 0.6604 0.3574 0.032 Uiso 1 1 calc R . .
C8 C 0.30958(17) 0.50286(14) 0.41818(15) 0.0217(3) Uani 1 1 d . . .
H8A H 0.3781 0.5403 0.4938 0.026 Uiso 1 1 calc R . .
C9 C 0.30962(15) 0.37889(13) 0.38902(14) 0.0178(3) Uani 1 1 d . . .
H9A H 0.3789 0.3323 0.4449 0.021 Uiso 1 1 calc R . .
C10 C 0.20847(15) 0.31926(13) 0.27727(14) 0.0171(3) Uani 1 1 d . . .
O1A O 0.62259(16) 0.38769(15) -0.00516(14) 0.0333(4) Uani 0.7996(16) 1 d PD A 1
N1A N 0.4129(2) 0.37227(17) -0.17357(16) 0.0267(4) Uani 0.7996(16) 1 d PD A 1
C1A C 0.4873(2) 0.3544(2) -0.05877(19) 0.0255(4) Uani 0.7996(16) 1 d PD A 1
C2A C 0.3907(3) 0.2873(3) -0.0044(2) 0.0342(6) Uani 0.7996(16) 1 d PD A 1
H2AA H 0.4069 0.3263 0.0767 0.041 Uiso 0.7996(16) 1 calc PR A 1
H2AB H 0.4074 0.1986 0.0042 0.041 Uiso 0.7996(16) 1 calc PR A 1
C3A C 0.2394(2) 0.3014(2) -0.0965(2) 0.0362(6) Uani 0.7996(16) 1 d PD A 1
H3AA H 0.1993 0.3724 -0.0712 0.043 Uiso 0.7996(16) 1 calc PR A 1
H3AB H 0.1732 0.2248 -0.1058 0.043 Uiso 0.7996(16) 1 calc PR A 1
C4A C 0.2600(2) 0.3250(2) -0.2155(2) 0.0291(5) Uani 0.7996(16) 1 d PD A 1
H4AA H 0.2384 0.2471 -0.2676 0.035 Uiso 0.7996(16) 1 calc PR A 1
H4AB H 0.1971 0.3871 -0.2619 0.035 Uiso 0.7996(16) 1 calc PR A 1
C5A C 0.4764(3) 0.4258(3) -0.2554(2) 0.0371(6) Uani 0.7996(16) 1 d PD A 1
H5AA H 0.5809 0.4474 -0.2104 0.056 Uiso 0.7996(16) 1 calc PR A 1
H5AB H 0.4311 0.5009 -0.2877 0.056 Uiso 0.7996(16) 1 calc PR A 1
H5AC H 0.4600 0.3651 -0.3231 0.056 Uiso 0.7996(16) 1 calc PR A 1
O1D O 0.2728(7) 0.4894(5) -0.1150(6) 0.0357(16) Uani 0.2004(16) 1 d PD A 2
N1D N 0.3931(7) 0.3201(6) -0.0798(6) 0.0227(15) Uani 0.2004(16) 1 d PD A 2
C1D C 0.3600(8) 0.4202(7) -0.1336(8) 0.0245(18) Uani 0.2004(16) 1 d PD A 2
C2D C 0.4377(11) 0.4409(10) -0.2190(9) 0.035(2) Uani 0.2004(16) 1 d PD A 2
H2DA H 0.3695 0.4234 -0.3051 0.042 Uiso 0.2004(16) 1 calc PR A 2
H2DB H 0.4833 0.5277 -0.2086 0.042 Uiso 0.2004(16) 1 calc PR A 2
C3D C 0.5500(10) 0.3520(9) -0.1840(10) 0.039(2) Uani 0.2004(16) 1 d PD A 2
H3DA H 0.6449 0.3928 -0.1264 0.047 Uiso 0.2004(16) 1 calc PR A 2
H3DB H 0.5615 0.3161 -0.2567 0.047 Uiso 0.2004(16) 1 calc PR A 2
C4D C 0.4871(10) 0.2524(8) -0.1228(8) 0.034(2) Uani 0.2004(16) 1 d PD A 2
H4DA H 0.4304 0.1825 -0.1820 0.041 Uiso 0.2004(16) 1 calc PR A 2
H4DB H 0.5650 0.2197 -0.0537 0.041 Uiso 0.2004(16) 1 calc PR A 2
C5D C 0.3239(14) 0.2621(10) -0.0031(12) 0.047(3) Uani 0.2004(16) 1 d PD A 2
H5DA H 0.2577 0.3174 0.0088 0.070 Uiso 0.2004(16) 1 calc PR A 2
H5DB H 0.3984 0.2475 0.0763 0.070 Uiso 0.2004(16) 1 calc PR A 2
H5DC H 0.2693 0.1827 -0.0431 0.070 Uiso 0.2004(16) 1 calc PR A 2
O1B O 0.76281(17) 0.37188(14) 0.21068(15) 0.0234(4) Uani 0.766(2) 1 d PD B 1
N1B N 0.88767(19) 0.23746(17) 0.34781(17) 0.0220(4) Uani 0.766(2) 1 d PD B 1
C1B C 0.7901(3) 0.2599(3) 0.2428(3) 0.0172(6) Uani 0.766(2) 1 d PD B 1
C2B C 0.7182(2) 0.1421(2) 0.1662(2) 0.0232(5) Uani 0.766(2) 1 d PD B 1
H2BA H 0.7278 0.1433 0.0864 0.028 Uiso 0.766(2) 1 calc PR B 1
H2BB H 0.6140 0.1295 0.1520 0.028 Uiso 0.766(2) 1 calc PR B 1
C3B C 0.7993(5) 0.0421(3) 0.2418(4) 0.0347(9) Uani 0.766(2) 1 d PD B 1
H3BA H 0.8603 0.0066 0.2034 0.042 Uiso 0.766(2) 1 calc PR B 1
H3BB H 0.7305 -0.0256 0.2492 0.042 Uiso 0.766(2) 1 calc PR B 1
C4B C 0.8945(3) 0.1052(2) 0.3681(2) 0.0282(5) Uani 0.766(2) 1 d PD B 1
H4BA H 0.8551 0.0807 0.4299 0.034 Uiso 0.766(2) 1 calc PR B 1
H4BB H 0.9954 0.0837 0.3950 0.034 Uiso 0.766(2) 1 calc PR B 1
C5B C 0.9694(3) 0.3317(3) 0.4444(2) 0.0325(6) Uani 0.766(2) 1 d PD B 1
H5BA H 0.9573 0.4143 0.4119 0.049 Uiso 0.766(2) 1 calc PR B 1
H5BB H 1.0724 0.3187 0.4762 0.049 Uiso 0.766(2) 1 calc PR B 1
H5BC H 0.9339 0.3258 0.5104 0.049 Uiso 0.766(2) 1 calc PR B 1
O1C O 0.7277(7) 0.3031(8) 0.1676(7) 0.0502(19) Uani 0.234(2) 1 d PD B 2
N1C N 0.8390(6) 0.1564(6) 0.2953(6) 0.0299(16) Uani 0.234(2) 1 d PD B 2
C1C C 0.8213(14) 0.2711(11) 0.2736(11) 0.046(4) Uani 0.234(2) 1 d PD B 2
C2C C 0.8956(9) 0.3585(7) 0.3842(8) 0.035(2) Uani 0.234(2) 1 d PD B 2
H2CA H 0.8247 0.3921 0.4127 0.042 Uiso 0.234(2) 1 calc PR B 2
H2CB H 0.9552 0.4284 0.3681 0.042 Uiso 0.234(2) 1 calc PR B 2
C3C C 0.9915(9) 0.2730(8) 0.4780(8) 0.035(2) Uani 0.234(2) 1 d PD B 2
H3CA H 1.0941 0.2890 0.4879 0.042 Uiso 0.234(2) 1 calc PR B 2
H3CB H 0.9856 0.2860 0.5586 0.042 Uiso 0.234(2) 1 calc PR B 2
C4C C 0.9289(9) 0.1430(7) 0.4233(7) 0.0299(19) Uani 0.234(2) 1 d PD B 2
H4CA H 1.0073 0.0908 0.4304 0.036 Uiso 0.234(2) 1 calc PR B 2
H4CB H 0.8697 0.1039 0.4657 0.036 Uiso 0.234(2) 1 calc PR B 2
C5C C 0.7662(17) 0.0509(14) 0.2132(15) 0.052(5) Uani 0.234(2) 1 d PD B 2
H5CA H 0.7223 0.0779 0.1299 0.079 Uiso 0.234(2) 1 calc PR B 2
H5CB H 0.6903 0.0104 0.2367 0.079 Uiso 0.234(2) 1 calc PR B 2
H5CC H 0.8361 -0.0080 0.2167 0.079 Uiso 0.234(2) 1 calc PR B 2

loop_
_atom_site_aniso_label
_atom_site_aniso_U_11
_atom_site_aniso_U_22
_atom_site_aniso_U_33
_atom_site_aniso_U_23
_atom_site_aniso_U_13
_atom_site_aniso_U_12
Te 0.01682(5) 0.01616(5) 0.01804(5) -0.00043(3) 0.00613(4) 0.00220(3)
Cl1 0.0304(2) 0.0410(2) 0.0289(2) -0.01403(18) 0.01535(18) -0.00474(18)
Cl2 0.02646(19) 0.01669(16) 0.0325(2) 0.00235(15) 0.00917(17) -0.00068(14)
Cl3 0.0348(2) 0.02160(17) 0.02034(18) 0.00301(14) 0.01362(16) 0.00144(15)
Cl4 0.01841(17) 0.02715(19) 0.0342(2) -0.00611(16) 0.01256(16) -0.00102(15)
C1 0.0168(6) 0.0193(7) 0.0175(7) 0.0042(5) 0.0062(6) 0.0024(5)
C2 0.0224(7) 0.0251(8) 0.0192(7) 0.0017(6) 0.0055(6) 0.0000(6)
C3 0.0203(7) 0.0390(9) 0.0177(7) 0.0044(7) 0.0038(6) 0.0001(7)
C4 0.0186(7) 0.0386(9) 0.0211(8) 0.0127(7) 0.0075(6) 0.0081(7)
C5 0.0181(7) 0.0267(8) 0.0218(7) 0.0099(6) 0.0101(6) 0.0072(6)
C6 0.0273(8) 0.0259(8) 0.0328(9) 0.0141(7) 0.0165(7) 0.0130(7)
C7 0.0320(8) 0.0179(7) 0.0374(9) 0.0069(7) 0.0215(8) 0.0080(6)
C8 0.0208(7) 0.0188(7) 0.0280(8) 0.0018(6) 0.0126(6) 0.0008(6)
C9 0.0162(6) 0.0173(7) 0.0209(7) 0.0044(6) 0.0082(6) 0.0021(5)
C10 0.0162(6) 0.0190(7) 0.0191(7) 0.0051(5) 0.0096(6) 0.0032(5)
O1A 0.0242(8) 0.0397(9) 0.0292(8) 0.0117(7) 0.0041(6) -0.0035(7)
N1A 0.0283(9) 0.0313(9) 0.0180(8) 0.0025(7) 0.0068(7) 0.0008(8)
C1A 0.0267(11) 0.0249(10) 0.0226(10) 0.0047(8) 0.0070(9) 0.0030(9)
C2A 0.0290(12) 0.0409(14) 0.0273(12) 0.0116(10) 0.0066(10) -0.0043(11)
C3A 0.0254(11) 0.0436(14) 0.0369(13) -0.0008(11) 0.0103(10) -0.0014(10)
C4A 0.0258(10) 0.0286(11) 0.0261(11) 0.0002(9) 0.0032(9) 0.0015(9)
C5A 0.0425(14) 0.0487(15) 0.0223(12) 0.0049(11) 0.0160(11) -0.0008(12)
O1D 0.046(4) 0.029(3) 0.053(4) 0.022(3) 0.037(3) 0.021(3)
N1D 0.024(3) 0.023(3) 0.027(4) 0.005(3) 0.015(3) 0.005(3)
C1D 0.028(4) 0.021(4) 0.030(4) 0.008(3) 0.019(4) -0.002(3)
C2D 0.043(5) 0.049(6) 0.026(5) 0.013(5) 0.026(4) 0.003(5)
C3D 0.037(5) 0.041(5) 0.043(6) -0.008(5) 0.022(5) 0.000(4)
C4D 0.037(5) 0.041(5) 0.029(5) -0.006(4) 0.016(4) 0.012(4)
C5D 0.058(7) 0.033(6) 0.071(8) 0.019(5) 0.046(7) 0.015(5)
O1B 0.0234(8) 0.0179(7) 0.0247(8) 0.0014(6) 0.0051(7) 0.0007(6)
N1B 0.0179(8) 0.0289(10) 0.0192(9) 0.0033(8) 0.0075(7) 0.0016(7)
C1B 0.0130(12) 0.0199(11) 0.0206(12) 0.0019(9) 0.0086(10) 0.0009(9)
C2B 0.0222(10) 0.0240(10) 0.0222(10) -0.0022(8) 0.0085(8) -0.0016(8)
C3B 0.0394(19) 0.0203(14) 0.049(2) 0.0064(13) 0.0208(15) 0.0073(12)
C4B 0.0271(12) 0.0310(13) 0.0310(14) 0.0154(11) 0.0137(11) 0.0120(10)
C5B 0.0262(13) 0.0457(16) 0.0198(12) -0.0058(11) 0.0046(10) -0.0030(12)
O1C 0.043(4) 0.076(6) 0.046(4) 0.016(4) 0.030(3) 0.021(4)
N1C 0.019(3) 0.042(4) 0.032(4) -0.001(3) 0.015(3) 0.001(3)
C1C 0.017(5) 0.072(9) 0.055(10) 0.014(7) 0.023(6) 0.003(5)
C2C 0.037(4) 0.021(4) 0.060(6) 0.010(4) 0.033(4) 0.001(3)
C3C 0.026(4) 0.051(6) 0.033(5) 0.010(4) 0.017(4) 0.010(4)
C4C 0.029(4) 0.033(5) 0.030(5) 0.009(4) 0.013(4) 0.008(4)
C5C 0.036(7) 0.068(10) 0.052(8) -0.041(7) 0.022(6) -0.014(7)

loop_
_atom_type_symbol
_atom_type_description
_atom_type_scat_dispersion_real
_atom_type_scat_dispersion_imag
_atom_type_scat_source
C C 0.0033 0.0016 'International Tables Vol C Tables 4.2.6.8 and 6.1.1.4'
H H 0.0000 0.0000 'International Tables Vol C Tables 4.2.6.8 and 6.1.1.4'
N N 0.0061 0.0033 'International Tables Vol C Tables 4.2.6.8 and 6.1.1.4'
O O 0.0106 0.0060 'International Tables Vol C Tables 4.2.6.8 and 6.1.1.4'
Cl Cl 0.1484 0.1585 'International Tables Vol C Tables 4.2.6.8 and 6.1.1.4'
Te Te -0.5308 1.6751 'International Tables Vol C Tables 4.2.6.8 and 6.1.1.4'

loop_
_geom_angle_atom_site_label_1
_geom_angle_atom_site_label_2
_geom_angle_atom_site_label_3
_geom_angle
C1 Te Cl1 89.58(4)
C1 Te Cl4 89.97(4)
Cl1 Te Cl4 88.658(14)
C1 Te Cl2 88.83(4)
Cl1 Te Cl2 88.924(14)
Cl4 Te Cl2 177.308(14)
C1 Te Cl3 91.89(4)
Cl1 Te Cl3 177.178(13)
Cl4 Te Cl3 93.753(14)
Cl2 Te Cl3 88.696(14)
C2 C1 C10 121.04(14)
C2 C1 Te 113.82(11)
C10 C1 Te 125.13(11)
C1 C2 C3 121.11(15)
C1 C2 H2A 119.4
C3 C2 H2A 119.4
C4 C3 C2 119.86(15)
C4 C3 H3A 120.1
C2 C3 H3A 120.1
C3 C4 C5 120.99(15)
C3 C4 H4A 119.5
C5 C4 H4A 119.5
C4 C5 C6 120.39(14)
C4 C5 C10 120.43(15)
C6 C5 C10 119.18(15)
C7 C6 C5 121.29(15)
C7 C6 H6A 119.4
C5 C6 H6A 119.4
C6 C7 C8 119.96(15)
C6 C7 H7A 120.0
C8 C7 H7A 120.0
C9 C8 C7 120.65(15)
C9 C8 H8A 119.7
C7 C8 H8A 119.7
C8 C9 C10 121.46(14)
C8 C9 H9A 119.3
C10 C9 H9A 119.3
C9 C10 C1 125.98(13)
C9 C10 C5 117.45(13)
C1 C10 C5 116.57(14)
C1A N1A C5A 124.02(19)
C1A N1A C4A 113.40(18)
C5A N1A C4A 122.44(18)
O1A C1A N1A 123.2(2)
O1A C1A C2A 126.7(2)
N1A C1A C2A 110.1(2)
C1A C2A C3A 103.2(2)
C1A C2A H2AA 111.1
C3A C2A H2AA 111.1
C1A C2A H2AB 111.1
C3A C2A H2AB 111.1
H2AA C2A H2AB 109.1
C2A C3A C4A 104.31(19)
C2A C3A H3AA 110.9
C4A C3A H3AA 110.9
C2A C3A H3AB 110.9
C4A C3A H3AB 110.9
H3AA C3A H3AB 108.9
N1A C4A C3A 103.22(18)
N1A C4A H4AA 111.1
C3A C4A H4AA 111.1
N1A C4A H4AB 111.1
C3A C4A H4AB 111.1
H4AA C4A H4AB 109.1
C1D N1D C5D 124.9(7)
C1D N1D C4D 112.7(7)
C5D N1D C4D 121.2(7)
N1D C1D O1D 122.9(7)
N1D C1D C2D 109.9(7)
O1D C1D C2D 127.2(7)
C3D C2D C1D 104.9(7)
C3D C2D H2DA 110.8
C1D C2D H2DA 110.8
C3D C2D H2DB 110.8
C1D C2D H2DB 110.8
H2DA C2D H2DB 108.8
C2D C3D C4D 102.4(7)
C2D C3D H3DA 111.3
C4D C3D H3DA 111.3
C2D C3D H3DB 111.3
C4D C3D H3DB 111.3
H3DA C3D H3DB 109.2
N1D C4D C3D 103.3(7)
N1D C4D H4DA 111.1
C3D C4D H4DA 111.1
N1D C4D H4DB 111.1
C3D C4D H4DB 111.1
H4DA C4D H4DB 109.1
N1D C5D H5DA 109.5
N1D C5D H5DB 109.5
H5DA C5D H5DB 109.5
N1D C5D H5DC 109.5
H5DA C5D H5DC 109.5
H5DB C5D H5DC 109.5
C1B N1B C5B 124.5(2)
C1B N1B C4B 113.6(2)
C5B N1B C4B 121.3(2)
O1B C1B N1B 122.7(3)
O1B C1B C2B 125.7(3)
N1B C1B C2B 111.6(2)
C1B C2B C3B 103.6(2)
C1B C2B H2BA 111.0
C3B C2B H2BA 111.0
C1B C2B H2BB 111.0
C3B C2B H2BB 111.0
H2BA C2B H2BB 109.0
C2B C3B C4B 106.4(3)
C2B C3B H3BA 110.5
C4B C3B H3BA 110.5
C2B C3B H3BB 110.5
C4B C3B H3BB 110.5
H3BA C3B H3BB 108.6
N1B C4B C3B 103.2(2)
N1B C4B H4BA 111.1
C3B C4B H4BA 111.1
N1B C4B H4BB 111.1
C3B C4B H4BB 111.1
H4BA C4B H4BB 109.1
C1C N1C C5C 126.3(10)
C1C N1C C4C 111.4(8)
C5C N1C C4C 121.7(9)
N1C C1C O1C 121.5(11)
N1C C1C C2C 113.4(9)
O1C C1C C2C 124.3(10)
C1C C2C C3C 102.1(7)
C1C C2C H2CA 111.4
C3C C2C H2CA 111.4
C1C C2C H2CB 111.4
C3C C2C H2CB 111.4
H2CA C2C H2CB 109.2
C4C C3C C2C 104.1(6)
C4C C3C H3CA 110.9
C2C C3C H3CA 110.9
C4C C3C H3CB 110.9
C2C C3C H3CB 110.9
H3CA C3C H3CB 108.9
N1C C4C C3C 106.0(6)
N1C C4C H4CA 110.5
C3C C4C H4CA 110.5
N1C C4C H4CB 110.5
C3C C4C H4CB 110.5
H4CA C4C H4CB 108.7
N1C C5C H5CA 109.5
N1C C5C H5CB 109.5
H5CA C5C H5CB 109.5
N1C C5C H5CC 109.5
H5CA C5C H5CC 109.5
H5CB C5C H5CC 109.5

loop_
_geom_bond_atom_site_label_1
_geom_bond_atom_site_label_2
_geom_bond_distance
Te C1 2.1732(14)
Te Cl1 2.5091(4)
Te Cl4 2.5176(4)
Te Cl2 2.5298(4)
Te Cl3 2.5448(4)
C1 C2 1.374(2)
C1 C10 1.435(2)
C2 C3 1.411(2)
C2 H2A 0.9500
C3 C4 1.357(2)
C3 H3A 0.9500
C4 C5 1.416(2)
C4 H4A 0.9500
C5 C6 1.428(2)
C5 C10 1.437(2)
C6 C7 1.358(2)
C6 H6A 0.9500
C7 C8 1.408(2)
C7 H7A 0.9500
C8 C9 1.377(2)
C8 H8A 0.9500
C9 C10 1.420(2)
C9 H9A 0.9500
O1A C1A 1.271(3)
N1A C1A 1.308(3)
N1A C5A 1.457(3)
N1A C4A 1.458(3)
C1A C2A 1.504(3)
C2A C3A 1.517(3)
C2A H2AA 0.9900
C2A H2AB 0.9900
C3A C4A 1.529(3)
C3A H3AA 0.9900
C3A H3AB 0.9900
C4A H4AA 0.9900
C4A H4AB 0.9900
C5A H5AA 0.9800
C5A H5AB 0.9800
C5A H5AC 0.9800
O1D C1D 1.280(9)
N1D C1D 1.274(9)
N1D C5D 1.462(10)
N1D C4D 1.473(9)
C1D C2D 1.509(10)
C2D C3D 1.491(12)
C2D H2DA 0.9900
C2D H2DB 0.9900
C3D C4D 1.534(11)
C3D H3DA 0.9900
C3D H3DB 0.9900
C4D H4DA 0.9900
C4D H4DB 0.9900
C5D H5DA 0.9800
C5D H5DB 0.9800
C5D H5DC 0.9800
O1B C1B 1.299(3)
N1B C1B 1.301(3)
N1B C5B 1.449(3)
N1B C4B 1.459(3)
C1B C2B 1.498(4)
C2B C3B 1.510(4)
C2B H2BA 0.9900
C2B H2BB 0.9900
C3B C4B 1.537(5)
C3B H3BA 0.9900
C3B H3BB 0.9900
C4B H4BA 0.9900
C4B H4BB 0.9900
C5B H5BA 0.9800
C5B H5BB 0.9800
C5B H5BC 0.9800
O1C C1C 1.325(11)
N1C C1C 1.287(12)
N1C C5C 1.427(12)
N1C C4C 1.458(9)
C1C C2C 1.497(13)
C2C C3C 1.552(10)
C2C H2CA 0.9900
C2C H2CB 0.9900
C3C C4C 1.509(11)
C3C H3CA 0.9900
C3C H3CB 0.9900
C4C H4CA 0.9900
C4C H4CB 0.9900
C5C H5CA 0.9800
C5C H5CB 0.9800
C5C H5CC 0.9800

loop_
_geom_torsion_atom_site_label_1
_geom_torsion_atom_site_label_2
_geom_torsion_atom_site_label_3
_geom_torsion_atom_site_label_4
_geom_torsion
Cl1 Te C1 C2 43.62(11)
Cl4 Te C1 C2 132.28(11)
Cl2 Te C1 C2 -45.31(11)
Cl3 Te C1 C2 -133.97(11)
Cl1 Te C1 C10 -134.98(12)
Cl4 Te C1 C10 -46.33(12)
Cl2 Te C1 C10 136.08(12)
Cl3 Te C1 C10 47.43(12)
C10 C1 C2 C3 0.3(2)
Te C1 C2 C3 -178.32(12)
C1 C2 C3 C4 0.7(2)
C2 C3 C4 C5 -1.0(2)
C3 C4 C5 C6 -179.80(14)
C3 C4 C5 C10 0.3(2)
C4 C5 C6 C7 179.07(15)
C10 C5 C6 C7 -1.0(2)
C5 C6 C7 C8 -0.2(2)
C6 C7 C8 C9 0.9(2)
C7 C8 C9 C10 -0.4(2)
C8 C9 C10 C1 179.96(14)
C8 C9 C10 C5 -0.7(2)
C2 C1 C10 C9 178.29(14)
Te C1 C10 C9 -3.2(2)
C2 C1 C10 C5 -1.0(2)
Te C1 C10 C5 177.49(10)
C4 C5 C10 C9 -178.64(14)
C6 C5 C10 C9 1.4(2)
C4 C5 C10 C1 0.7(2)
C6 C5 C10 C1 -179.22(13)
C5A N1A C1A O1A 3.5(4)
C4A N1A C1A O1A 179.3(2)
C5A N1A C1A C2A -174.9(2)
C4A N1A C1A C2A 0.8(3)
O1A C1A C2A C3A 166.2(2)
N1A C1A C2A C3A -15.4(3)
C1A C2A C3A C4A 22.8(3)
C1A N1A C4A C3A 14.0(3)
C5A N1A C4A C3A -170.1(2)
C2A C3A C4A N1A -22.4(2)
C5D N1D C1D O1D 8.3(15)
C4D N1D C1D O1D 175.9(8)
C5D N1D C1D C2D -171.5(10)
C4D N1D C1D C2D -3.8(10)
N1D C1D C2D C3D -13.4(11)
O1D C1D C2D C3D 166.9(9)
C1D C2D C3D C4D 23.4(10)
C1D N1D C4D C3D 18.9(10)
C5D N1D C4D C3D -173.0(9)
C2D C3D C4D N1D -25.2(10)
C5B N1B C1B O1B 4.8(5)
C4B N1B C1B O1B 176.5(3)
C5B N1B C1B C2B -176.2(2)
C4B N1B C1B C2B -4.5(4)
O1B C1B C2B C3B 174.9(4)
N1B C1B C2B C3B -4.1(4)
C1B C2B C3B C4B 10.3(4)
C1B N1B C4B C3B 10.8(4)
C5B N1B C4B C3B -177.2(3)
C2B C3B C4B N1B -12.6(4)
C5C N1C C1C O1C 1(2)
C4C N1C C1C O1C -170.7(11)
C5C N1C C1C C2C 170.8(11)
C4C N1C C1C C2C -0.5(14)
N1C C1C C2C C3C 10.9(13)
O1C C1C C2C C3C -179.3(12)
C1C C2C C3C C4C -16.0(10)
C1C N1C C4C C3C -10.5(11)
C5C N1C C4C C3C 177.6(10)
C2C C3C C4C N1C 16.4(8)
